data_2225261
loop_
_publ_author_name
'Samanta, Sampak'
'Perera, Sandun'
'Broker, Grant A.'
'Zhao, Cong-Gui'
'Tiekink, Edward R. T.'

_publ_section_title
;
 Ethyl [1-(4-bromophenyl)-1-hydroxy-3-oxobutyl](phenyl)phosphinate
 monohydrate
;
_journal_coeditor_code HB5328
_journal_issue 3
_journal_name_full 'Acta Crystallographica Section E'
_journal_page_first o569
_journal_paper_doi 10.1107/S160053681000437X
_journal_volume 66
_journal_year 2010
_chemical_formula_iupac 'C18 H20 Br O4 P, H2 O'
_chemical_formula_moiety 'C18 H20 Br O4 P, H2 O'
_chemical_formula_sum 'C18 H22 Br O5 P'
_chemical_formula_weight 429.24
_chemical_name_systematic
;
Ethyl [1-(4-bromophenyl)-1-hydroxy-3-oxobutyl](phenyl)phosphinate monohydrate
;
_space_group_IT_number 4
_symmetry_cell_setting monoclinic
_symmetry_space_group_name_Hall 'P 2yb'
_symmetry_space_group_name_H-M 'P 1 21 1'
_atom_sites_solution_hydrogens geom
_atom_sites_solution_primary direct
_atom_sites_solution_secondary difmap
_cell_angle_alpha 90
_cell_angle_beta 104.79(3)
_cell_angle_gamma 90
_cell_formula_units_Z 2
_cell_length_a 10.140(2)
_cell_length_b 5.7779(12)
_cell_length_c 16.691(3)
_cell_measurement_reflns_used 2824
_cell_measurement_temperature 173(2)
_cell_measurement_theta_max 30.2
_cell_measurement_theta_min 2.5
_cell_volume 945.5(3)
_computing_cell_refinement 'CrystalClear (Rigaku/MSC, 2005)'
_computing_data_collection 'CrystalClear (Rigaku/MSC, 2005)'
_computing_data_reduction 'CrystalClear (Rigaku/MSC, 2005)'
_computing_molecular_graphics 'ORTEPII (Johnson, 1976) and DIAMOND (Brandenburg, 2006)'
_computing_publication_material 'pubCIF (Westrip, 2010)'
_computing_structure_refinement 'SHELXL97 (Sheldrick, 2008)'
_computing_structure_solution 'SHELXS97 (Sheldrick, 2008)'
_diffrn_ambient_temperature 173(2)
_diffrn_measured_fraction_theta_full 0.997
_diffrn_measured_fraction_theta_max 0.997
_diffrn_measurement_device_type 'Rigaku AFC12\K/SATURN724'
_diffrn_measurement_method \w
_diffrn_radiation_monochromator graphite
_diffrn_radiation_source 'fine-focus sealed tube'
_diffrn_radiation_type MoK\a
_diffrn_radiation_wavelength 0.71070
_diffrn_reflns_av_R_equivalents 0.042
_diffrn_reflns_av_sigmaI/netI 0.058
_diffrn_reflns_limit_h_max 12
_diffrn_reflns_limit_h_min -12
_diffrn_reflns_limit_k_max 6
_diffrn_reflns_limit_k_min -7
_diffrn_reflns_limit_l_max 17
_diffrn_reflns_limit_l_min -20
_diffrn_reflns_number 6979
_diffrn_reflns_theta_full 26.5
_diffrn_reflns_theta_max 26.5
_diffrn_reflns_theta_min 2.5
_diffrn_standards_decay_% '< 1'
_diffrn_standards_interval_count 0
_diffrn_standards_number 0
_exptl_absorpt_coefficient_mu 2.283
_exptl_absorpt_correction_T_max 1
_exptl_absorpt_correction_T_min 0.607
_exptl_absorpt_correction_type multi-scan
_exptl_absorpt_process_details '(ABSCOR; Higashi, 1995)'
_exptl_crystal_colour colourless
_exptl_crystal_density_diffrn 1.508
_exptl_crystal_density_method 'not measured'
_exptl_crystal_description block
_exptl_crystal_F_000 440
_exptl_crystal_size_max 0.30
_exptl_crystal_size_mid 0.11
_exptl_crystal_size_min 0.08
_refine_diff_density_max 0.31
_refine_diff_density_min -0.37
_refine_ls_abs_structure_details 'Flack (1983), 1408 Friedel pairs'
_refine_ls_abs_structure_Flack 0.015(10)
_refine_ls_extinction_method none
_refine_ls_goodness_of_fit_ref 1.06
_refine_ls_hydrogen_treatment constr
_refine_ls_matrix_type full
_refine_ls_number_parameters 236
_refine_ls_number_reflns 3568
_refine_ls_number_restraints 5
_refine_ls_restrained_S_all 1.06
_refine_ls_R_factor_all 0.048
_refine_ls_R_factor_gt 0.044
_refine_ls_shift/su_max 0.001
_refine_ls_shift/su_mean 0.000
_refine_ls_structure_factor_coef Fsqd
_refine_ls_weighting_details 'calc w=1/[\s^2^(Fo^2^)+(0.0353P)^2^+0.386P] where P=(Fo^2^+2Fc^2^)/3'
_refine_ls_weighting_scheme calc
_refine_ls_wR_factor_gt 0.091
_refine_ls_wR_factor_ref 0.094
_reflns_number_gt 3382
_reflns_number_total 3568
_reflns_threshold_expression I>2\s(I)
_cod_data_source_file hb5328.cif
_cod_data_source_block I
_cod_original_sg_symbol_Hall 'P 2yb  '
_cod_original_sg_symbol_H-M 'P 21'
_cod_database_code 2225261
_cod_database_fobs_code 2225261

loop_
_symmetry_equiv_pos_as_xyz
'x, y, z'
'-x, y+1/2, -z'

loop_
_atom_site_type_symbol
_atom_site_label
_atom_site_fract_x
_atom_site_fract_y
_atom_site_fract_z
_atom_site_U_iso_or_equiv
_atom_site_adp_type
_atom_site_calc_flag
_atom_site_refinement_flags
_atom_site_occupancy
_atom_site_disorder_assembly
_atom_site_disorder_group
Br Br14 0.57412(4) -0.25929(15) 0.62623(3) 0.04821(16) Uani d . 1 . .
P P2 0.00084(10) 0.0452(2) 0.76819(6) 0.0228(2) Uani d . 1 . .
O O1 0.1397(3) 0.4301(5) 0.76143(18) 0.0293(6) Uani d D 1 . .
H H1O 0.0981 0.5136 0.7882 0.044 Uiso d D 1 . .
O O1W 0.0072(4) -0.2519(7) 0.97010(18) 0.0583(9) Uani d D 1 . .
H H1W 0.0023 -0.2549 0.9191 0.087 Uiso d D 1 . .
H H2W 0.0093 -0.3917 0.9841 0.087 Uiso d D 1 . .
O O2 0.0088(3) -0.1965(4) 0.80037(15) 0.0291(6) Uani d . 1 . .
O O3 0.4175(3) 0.4060(6) 0.89220(18) 0.0380(7) Uani d . 1 . .
O O21 -0.0871(2) 0.2144(5) 0.80840(14) 0.0259(5) Uani d . 1 . .
C C1 0.1642(3) 0.2055(7) 0.7962(2) 0.0220(8) Uani d . 1 . .
C C2 0.2089(4) 0.2109(7) 0.8912(2) 0.0276(8) Uani d . 1 . .
H H2A 0.1347 0.2829 0.9113 0.033 Uiso calc R 1 . .
H H2B 0.2182 0.0491 0.9114 0.033 Uiso calc R 1 . .
C C3 0.3397(4) 0.3364(6) 0.9309(2) 0.0283(9) Uani d . 1 . .
C C4 0.3666(5) 0.3686(9) 1.0232(3) 0.0445(12) Uani d . 1 . .
H H4A 0.3941 0.2205 1.0511 0.067 Uiso calc R 1 . .
H H4B 0.2835 0.4240 1.0367 0.067 Uiso calc R 1 . .
H H4C 0.4398 0.4822 1.0419 0.067 Uiso calc R 1 . .
C C11 0.2671(4) 0.0904(6) 0.7559(2) 0.0228(8) Uani d . 1 . .
C C12 0.3013(4) 0.1955(7) 0.6892(2) 0.0309(9) Uani d . 1 . .
H H12 0.2608 0.3397 0.6693 0.037 Uiso calc R 1 . .
C C13 0.3937(4) 0.0940(7) 0.6509(2) 0.0296(9) Uani d . 1 . .
H H13 0.4178 0.1684 0.6059 0.035 Uiso calc R 1 . .
C C14 0.4496(4) -0.1171(7) 0.6798(2) 0.0297(9) Uani d . 1 . .
C C15 0.4176(4) -0.2265(7) 0.7454(2) 0.0299(9) Uani d . 1 . .
H H15 0.4573 -0.3718 0.7644 0.036 Uiso calc R 1 . .
C C16 0.3267(4) -0.1221(7) 0.7834(2) 0.0262(8) Uani d . 1 . .
H H16 0.3046 -0.1966 0.8290 0.031 Uiso calc R 1 . .
C C21 -0.0698(4) 0.0655(7) 0.6594(2) 0.0249(8) Uani d . 1 . .
C C22 -0.0543(4) -0.1151(7) 0.6068(2) 0.0303(9) Uani d . 1 . .
H H22 -0.0024 -0.2481 0.6286 0.036 Uiso calc R 1 . .
C C23 -0.1158(4) -0.0985(8) 0.5218(3) 0.0336(10) Uani d . 1 . .
H H23 -0.1061 -0.2214 0.4859 0.040 Uiso calc R 1 . .
C C24 -0.1898(4) 0.0934(7) 0.4901(3) 0.0367(10) Uani d . 1 . .
H H24 -0.2318 0.1019 0.4323 0.044 Uiso calc R 1 . .
C C25 -0.2041(4) 0.2751(8) 0.5410(2) 0.0389(10) Uani d . 1 . .
H H25 -0.2547 0.4085 0.5182 0.047 Uiso calc R 1 . .
C C26 -0.1447(4) 0.2630(8) 0.6256(2) 0.0302(8) Uani d . 1 . .
H H26 -0.1547 0.3878 0.6606 0.036 Uiso calc R 1 . .
C C31 -0.2290(4) 0.1602(8) 0.8061(3) 0.0384(10) Uani d . 1 . .
H H31A -0.2337 0.0163 0.8375 0.046 Uiso calc R 1 . .
H H31B -0.2827 0.1376 0.7482 0.046 Uiso calc R 1 . .
C C32 -0.2844(5) 0.3569(9) 0.8440(3) 0.0504(13) Uani d . 1 . .
H H32A -0.3797 0.3257 0.8431 0.076 Uiso calc R 1 . .
H H32B -0.2792 0.4983 0.8125 0.076 Uiso calc R 1 . .
H H32C -0.2309 0.3771 0.9014 0.076 Uiso calc R 1 . .

loop_
_atom_site_aniso_label
_atom_site_aniso_U_11
_atom_site_aniso_U_22
_atom_site_aniso_U_33
_atom_site_aniso_U_12
_atom_site_aniso_U_13
_atom_site_aniso_U_23
Br14 0.0388(2) 0.0579(3) 0.0544(3) 0.0052(2) 0.0236(2) -0.0160(2)
P2 0.0238(5) 0.0223(5) 0.0239(5) 0.0017(4) 0.0092(4) -0.0009(4)
O1 0.0350(16) 0.0203(13) 0.0357(16) 0.0046(12) 0.0149(13) 0.0010(11)
O1W 0.086(2) 0.058(2) 0.0360(17) -0.006(3) 0.0257(18) -0.0023(19)
O2 0.0414(16) 0.0215(14) 0.0278(13) 0.0016(11) 0.0150(12) 0.0025(10)
O3 0.0343(17) 0.0476(18) 0.0342(16) -0.0089(14) 0.0123(14) -0.0023(14)
O21 0.0224(12) 0.0297(14) 0.0284(12) 0.0014(12) 0.0116(10) -0.0040(12)
C1 0.0196(17) 0.024(2) 0.0237(17) 0.0055(15) 0.0068(14) -0.0003(15)
C2 0.0313(19) 0.030(2) 0.0242(18) 0.0019(18) 0.0116(15) -0.0036(17)
C3 0.031(2) 0.0249(19) 0.029(2) 0.0062(16) 0.0062(17) 0.0001(16)
C4 0.045(3) 0.058(3) 0.030(2) -0.009(2) 0.010(2) -0.009(2)
C11 0.0190(18) 0.0242(19) 0.0243(18) 0.0002(14) 0.0040(15) -0.0031(15)
C12 0.036(2) 0.033(2) 0.0255(19) 0.0036(17) 0.0092(17) 0.0021(17)
C13 0.034(2) 0.033(2) 0.0239(19) -0.0012(17) 0.0110(17) -0.0008(17)
C14 0.023(2) 0.035(2) 0.032(2) -0.0029(17) 0.0074(17) -0.0130(18)
C15 0.0232(19) 0.028(2) 0.037(2) 0.0017(17) 0.0047(16) -0.0001(18)
C16 0.026(2) 0.0239(19) 0.0293(19) 0.0006(16) 0.0093(16) 0.0020(16)
C21 0.0227(19) 0.0254(19) 0.0264(19) -0.0001(15) 0.0059(15) -0.0036(15)
C22 0.033(2) 0.026(2) 0.031(2) 0.0067(17) 0.0069(18) -0.0040(17)
C23 0.039(2) 0.033(2) 0.028(2) -0.0032(19) 0.0086(19) -0.0100(17)
C24 0.037(2) 0.044(3) 0.027(2) 0.000(2) 0.0024(18) -0.0053(19)
C25 0.043(2) 0.039(3) 0.031(2) 0.007(2) 0.0025(18) 0.002(2)
C26 0.036(2) 0.027(2) 0.0284(18) 0.0062(19) 0.0099(16) -0.0020(18)
C31 0.031(2) 0.045(3) 0.044(2) -0.0021(18) 0.018(2) -0.0023(19)
C32 0.037(3) 0.057(3) 0.064(3) 0.017(2) 0.024(2) 0.004(3)

loop_
_atom_type_symbol
_atom_type_description
_atom_type_scat_dispersion_real
_atom_type_scat_dispersion_imag
_atom_type_scat_source
C C 0.0033 0.0016 'International Tables Vol C Tables 4.2.6.8 and 6.1.1.4'
H H 0.0000 0.0000 'International Tables Vol C Tables 4.2.6.8 and 6.1.1.4'
O O 0.0106 0.0060 'International Tables Vol C Tables 4.2.6.8 and 6.1.1.4'
P P 0.1023 0.0942 'International Tables Vol C Tables 4.2.6.8 and 6.1.1.4'
Br Br -0.2901 2.4595 'International Tables Vol C Tables 4.2.6.8 and 6.1.1.4'

loop_
_geom_angle_atom_site_label_1
_geom_angle_atom_site_label_2
_geom_angle_atom_site_label_3
_geom_angle_site_symmetry_1
_geom_angle_site_symmetry_3
_geom_angle
_geom_angle_publ_flag
O2 P2 O21 . . 114.20(15) ?
O2 P2 C21 . . 113.59(17) ?
O21 P2 C21 . . 105.60(16) ?
O2 P2 C1 . . 114.53(16) ?
O21 P2 C1 . . 98.54(15) ?
C21 P2 C1 . . 109.05(17) ?
C1 O1 H1O . . 111.5 ?
H1W O1W H2W . . 104.7 ?
C31 O21 P2 . . 120.9(2) ?
O1 C1 C11 . . 106.6(3) ?
O1 C1 C2 . . 112.3(3) ?
C11 C1 C2 . . 114.1(3) ?
O1 C1 P2 . . 107.6(2) ?
C11 C1 P2 . . 109.7(2) ?
C2 C1 P2 . . 106.3(2) ?
C3 C2 C1 . . 117.3(3) ?
C3 C2 H2A . . 108.0 ?
C1 C2 H2A . . 108.0 ?
C3 C2 H2B . . 108.0 ?
C1 C2 H2B . . 108.0 ?
H2A C2 H2B . . 107.2 ?
O3 C3 C2 . . 123.1(3) ?
O3 C3 C4 . . 122.2(4) ?
C2 C3 C4 . . 114.7(4) ?
C3 C4 H4A . . 109.5 ?
C3 C4 H4B . . 109.5 ?
H4A C4 H4B . . 109.5 ?
C3 C4 H4C . . 109.5 ?
H4A C4 H4C . . 109.5 ?
H4B C4 H4C . . 109.5 ?
C12 C11 C16 . . 118.3(3) ?
C12 C11 C1 . . 120.0(3) ?
C16 C11 C1 . . 121.7(3) ?
C11 C12 C13 . . 121.3(4) ?
C11 C12 H12 . . 119.4 ?
C13 C12 H12 . . 119.4 ?
C14 C13 C12 . . 118.5(4) ?
C14 C13 H13 . . 120.8 ?
C12 C13 H13 . . 120.8 ?
C13 C14 C15 . . 121.8(4) ?
C13 C14 Br14 . . 118.6(3) ?
C15 C14 Br14 . . 119.6(3) ?
C14 C15 C16 . . 119.0(4) ?
C14 C15 H15 . . 120.5 ?
C16 C15 H15 . . 120.5 ?
C15 C16 C11 . . 121.2(4) ?
C15 C16 H16 . . 119.4 ?
C11 C16 H16 . . 119.4 ?
C22 C21 C26 . . 119.3(3) ?
C22 C21 P2 . . 120.8(3) ?
C26 C21 P2 . . 119.9(3) ?
C21 C22 C23 . . 119.5(4) ?
C21 C22 H22 . . 120.2 ?
C23 C22 H22 . . 120.2 ?
C24 C23 C22 . . 120.4(4) ?
C24 C23 H23 . . 119.8 ?
C22 C23 H23 . . 119.8 ?
C23 C24 C25 . . 120.7(4) ?
C23 C24 H24 . . 119.6 ?
C25 C24 H24 . . 119.6 ?
C24 C25 C26 . . 120.1(4) ?
C24 C25 H25 . . 120.0 ?
C26 C25 H25 . . 120.0 ?
C25 C26 C21 . . 119.9(4) ?
C25 C26 H26 . . 120.1 ?
C21 C26 H26 . . 120.1 ?
O21 C31 C32 . . 107.6(4) ?
O21 C31 H31A . . 110.2 ?
C32 C31 H31A . . 110.2 ?
O21 C31 H31B . . 110.2 ?
C32 C31 H31B . . 110.2 ?
H31A C31 H31B . . 108.5 ?
C31 C32 H32A . . 109.5 ?
C31 C32 H32B . . 109.5 ?
H32A C32 H32B . . 109.5 ?
C31 C32 H32C . . 109.5 ?
H32A C32 H32C . . 109.5 ?
H32B C32 H32C . . 109.5 ?

loop_
_geom_bond_atom_site_label_1
_geom_bond_atom_site_label_2
_geom_bond_site_symmetry_2
_geom_bond_distance
_geom_bond_publ_flag
Br14 C14 . 1.909(4) ?
P2 O2 . 1.491(2) ?
P2 O21 . 1.584(3) ?
P2 C21 . 1.778(4) ?
P2 C1 . 1.850(4) ?
O1 C1 . 1.418(5) ?
O1 H1O . 0.8400 ?
O1W H1W . 0.8400 ?
O1W H2W . 0.8400 ?
O3 C3 . 1.209(5) ?
O21 C31 . 1.464(5) ?
C1 C11 . 1.531(5) ?
C1 C2 . 1.534(4) ?
C2 C3 . 1.508(5) ?
C2 H2A . 0.9900 ?
C2 H2B . 0.9900 ?
C3 C4 . 1.506(5) ?
C4 H4A . 0.9800 ?
C4 H4B . 0.9800 ?
C4 H4C . 0.9800 ?
C11 C12 . 1.388(5) ?
C11 C16 . 1.393(5) ?
C12 C13 . 1.392(5) ?
C12 H12 . 0.9500 ?
C13 C14 . 1.379(6) ?
C13 H13 . 0.9500 ?
C14 C15 . 1.373(5) ?
C15 C16 . 1.383(5) ?
C15 H15 . 0.9500 ?
C16 H16 . 0.9500 ?
C21 C22 . 1.397(5) ?
C21 C26 . 1.407(5) ?
C22 C23 . 1.400(6) ?
C22 H22 . 0.9500 ?
C23 C24 . 1.368(6) ?
C23 H23 . 0.9500 ?
C24 C25 . 1.382(6) ?
C24 H24 . 0.9500 ?
C25 C26 . 1.388(5) ?
C25 H25 . 0.9500 ?
C26 H26 . 0.9500 ?
C31 C32 . 1.479(6) ?
C31 H31A . 0.9900 ?
C31 H31B . 0.9900 ?
C32 H32A . 0.9800 ?
C32 H32B . 0.9800 ?
C32 H32C . 0.9800 ?

loop_
_geom_hbond_atom_site_label_D
_geom_hbond_atom_site_label_H
_geom_hbond_atom_site_label_A
_geom_hbond_site_symmetry_A
_geom_hbond_distance_DH
_geom_hbond_distance_HA
_geom_hbond_distance_DA
_geom_hbond_angle_DHA
O1 H1o O2 1_565 0.84 1.94 2.698(4) 150
O1w H1w O2 1_555 0.84 2.03 2.855(4) 168
O1w H2w O1w 2_547 0.84 2.24 3.072(6) 172

loop_
_geom_torsion_atom_site_label_1
_geom_torsion_atom_site_label_2
_geom_torsion_atom_site_label_3
_geom_torsion_atom_site_label_4
_geom_torsion_site_symmetry_1
_geom_torsion_site_symmetry_2
_geom_torsion_site_symmetry_3
_geom_torsion_site_symmetry_4
_geom_torsion
_geom_torsion_publ_flag
O2 P2 O21 C31 . . . . -55.9(3) ?
C21 P2 O21 C31 . . . . 69.7(3) ?
C1 P2 O21 C31 . . . . -177.7(3) ?
O2 P2 C1 O1 . . . . -179.9(2) ?
O21 P2 C1 O1 . . . . -58.3(2) ?
C21 P2 C1 O1 . . . . 51.5(3) ?
O2 P2 C1 C11 . . . . 64.5(3) ?
O21 P2 C1 C11 . . . . -173.9(2) ?
C21 P2 C1 C11 . . . . -64.1(3) ?
O2 P2 C1 C2 . . . . -59.4(3) ?
O21 P2 C1 C2 . . . . 62.2(3) ?
C21 P2 C1 C2 . . . . 172.1(2) ?
O1 C1 C2 C3 . . . . -61.6(4) ?
C11 C1 C2 C3 . . . . 59.9(5) ?
P2 C1 C2 C3 . . . . -179.0(3) ?
C1 C2 C3 O3 . . . . -9.4(6) ?
C1 C2 C3 C4 . . . . 170.7(4) ?
O1 C1 C11 C12 . . . . -9.3(4) ?
C2 C1 C11 C12 . . . . -133.8(4) ?
P2 C1 C11 C12 . . . . 107.0(3) ?
O1 C1 C11 C16 . . . . 171.9(3) ?
C2 C1 C11 C16 . . . . 47.4(5) ?
P2 C1 C11 C16 . . . . -71.8(4) ?
C16 C11 C12 C13 . . . . -0.7(5) ?
C1 C11 C12 C13 . . . . -179.5(3) ?
C11 C12 C13 C14 . . . . 1.1(6) ?
C12 C13 C14 C15 . . . . -0.8(5) ?
C12 C13 C14 Br14 . . . . 179.0(3) ?
C13 C14 C15 C16 . . . . 0.1(6) ?
Br14 C14 C15 C16 . . . . -179.7(3) ?
C14 C15 C16 C11 . . . . 0.4(6) ?
C12 C11 C16 C15 . . . . -0.1(5) ?
C1 C11 C16 C15 . . . . 178.8(3) ?
O2 P2 C21 C22 . . . . -29.9(4) ?
O21 P2 C21 C22 . . . . -155.8(3) ?
C1 P2 C21 C22 . . . . 99.1(3) ?
O2 P2 C21 C26 . . . . 148.7(3) ?
O21 P2 C21 C26 . . . . 22.8(4) ?
C1 P2 C21 C26 . . . . -82.3(3) ?
C26 C21 C22 C23 . . . . -1.3(6) ?
P2 C21 C22 C23 . . . . 177.3(3) ?
C21 C22 C23 C24 . . . . 0.5(6) ?
C22 C23 C24 C25 . . . . 0.6(7) ?
C23 C24 C25 C26 . . . . -0.9(7) ?
C24 C25 C26 C21 . . . . 0.1(6) ?
C22 C21 C26 C25 . . . . 1.0(6) ?
P2 C21 C26 C25 . . . . -177.6(3) ?
P2 O21 C31 C32 . . . . -176.7(3) ?
